data_4107139
loop_
_publ_author_name
'M. Diego Rail'
'Louise A. Berben'

_publ_section_title
;
 Directing the Reactivity of [HFe4N(CO)12]- toward H+ or CO2 Reduction by
 Understanding the Electrocatalytic Mechanism
;
_journal_name_full 'Journal of the American Chemical Society'
_journal_page_first 18577
_journal_page_last 18579
_journal_paper_doi 10.1021/ja208312t
_journal_volume 133
_journal_year 2011
_chemical_formula_sum 'C20 H20 Fe4 N2 O12'
_chemical_formula_weight 703.78
_chemical_name_systematic
; 
 ? 
;
_space_group_IT_number 2
_symmetry_cell_setting triclinic
_symmetry_space_group_name_Hall '-P 1'
_symmetry_space_group_name_H-M 'P -1'
_atom_sites_solution_hydrogens geom
_atom_sites_solution_primary direct
_atom_sites_solution_secondary difmap
_audit_creation_method SHELXL-97
_cell_angle_alpha 107.847(2)
_cell_angle_beta 94.415(2)
_cell_angle_gamma 100.224(2)
_cell_formula_units_Z 2
_cell_length_a 9.1358(8)
_cell_length_b 12.1565(11)
_cell_length_c 12.4654(11)
_cell_measurement_reflns_used 5998
_cell_measurement_temperature 90(2)
_cell_measurement_theta_max 30.43
_cell_measurement_theta_min 2.29
_cell_volume 1284.0(2)
_computing_cell_refinement 'Bruker Saint'
_computing_data_collection 'Bruker Apex2'
_computing_data_reduction 'Bruker Saint'
_computing_molecular_graphics 'Bruker SHELXTL'
_computing_publication_material 'Bruker SHELXTL'
_computing_structure_refinement 'SHELXL-97 (Sheldrick, 2008)'
_computing_structure_solution 'SHELXS-97 (Sheldrick, 2008)'
_diffrn_ambient_temperature 90(2)
_diffrn_measured_fraction_theta_full 0.997
_diffrn_measured_fraction_theta_max 0.915
_diffrn_measurement_device_type 'CCD area detector'
_diffrn_measurement_method 'phi and omega scans'
_diffrn_radiation_monochromator graphite
_diffrn_radiation_source 'fine-focus sealed tube'
_diffrn_radiation_type MoK\a
_diffrn_radiation_wavelength 0.71073
_diffrn_reflns_av_R_equivalents 0.0339
_diffrn_reflns_av_sigmaI/netI 0.0514
_diffrn_reflns_limit_h_max 12
_diffrn_reflns_limit_h_min -12
_diffrn_reflns_limit_k_max 17
_diffrn_reflns_limit_k_min -16
_diffrn_reflns_limit_l_max 17
_diffrn_reflns_limit_l_min -17
_diffrn_reflns_number 15674
_diffrn_reflns_theta_full 25.00
_diffrn_reflns_theta_max 30.54
_diffrn_reflns_theta_min 1.73
_exptl_absorpt_coefficient_mu 2.279
_exptl_absorpt_correction_T_max 0.7716
_exptl_absorpt_correction_T_min 0.6845
_exptl_absorpt_correction_type multi-scan
_exptl_absorpt_process_details SADABS
_exptl_crystal_colour Brown
_exptl_crystal_density_diffrn 1.820
_exptl_crystal_description Block
_exptl_crystal_F_000 708
_exptl_crystal_size_max 0.18
_exptl_crystal_size_mid 0.15
_exptl_crystal_size_min 0.12
_refine_diff_density_max 0.844
_refine_diff_density_min -0.780
_refine_diff_density_rms 0.117
_refine_ls_extinction_method none
_refine_ls_goodness_of_fit_ref 1.078
_refine_ls_hydrogen_treatment constr
_refine_ls_matrix_type full
_refine_ls_number_parameters 360
_refine_ls_number_reflns 7182
_refine_ls_number_restraints 0
_refine_ls_restrained_S_all 1.078
_refine_ls_R_factor_all 0.0661
_refine_ls_R_factor_gt 0.0446
_refine_ls_shift/su_max 0.001
_refine_ls_shift/su_mean 0.000
_refine_ls_structure_factor_coef Fsqd
_refine_ls_weighting_details 'calc w=1/[\s^2^(Fo^2^)+(0.0323P)^2^+3.5701P] where P=(Fo^2^+2Fc^2^)/3'
_refine_ls_weighting_scheme calc
_refine_ls_wR_factor_gt 0.1018
_refine_ls_wR_factor_ref 0.1087
_reflns_number_gt 5492
_reflns_number_total 7182
_reflns_threshold_expression >2sigma(I)
_cod_data_source_file ja208312t_si_002.cif
_cod_data_source_block es27
_cod_database_code 4107139

loop_
_symmetry_equiv_pos_as_xyz
'x, y, z'
'-x, -y, -z'

loop_
_atom_site_label
_atom_site_type_symbol
_atom_site_fract_x
_atom_site_fract_y
_atom_site_fract_z
_atom_site_U_iso_or_equiv
_atom_site_adp_type
_atom_site_occupancy
_atom_site_symmetry_multiplicity
_atom_site_calc_flag
_atom_site_refinement_flags
_atom_site_disorder_assembly
_atom_site_disorder_group
Fe1 Fe 0.71879(5) 0.74846(4) 0.28002(4) 0.01393(11) Uani 0.9484(12) 1 d P A 1
Fe2 Fe 0.49245(5) 0.84597(4) 0.25990(4) 0.01503(11) Uani 0.9484(12) 1 d P A 1
Fe3 Fe 0.45862(5) 0.67755(4) 0.33809(4) 0.01393(11) Uani 0.9484(12) 1 d P A 1
Fe4 Fe 0.35242(5) 0.63799(4) 0.12543(4) 0.01469(11) Uani 0.9484(12) 1 d P A 1
N1 N 0.5343(3) 0.6916(3) 0.2044(3) 0.0177(5) Uani 1 1 d . A 1
N2 N 0.0097(3) 0.2379(2) 0.2417(2) 0.0165(5) Uani 1 1 d . B 1
O1 O 0.9155(3) 0.8842(2) 0.4975(2) 0.0284(6) Uani 1 1 d . A 1
O2 O 0.8356(3) 0.5322(2) 0.2414(3) 0.0310(6) Uani 1 1 d . A 1
O3 O 0.8805(3) 0.8595(2) 0.1331(2) 0.0246(5) Uani 1 1 d . A 1
O4 O 0.6749(3) 1.0449(2) 0.4496(2) 0.0286(6) Uani 1 1 d . A 1
O5 O 0.5579(4) 0.9531(3) 0.0830(3) 0.0499(9) Uani 1 1 d . A 1
O6 O 0.1988(3) 0.9105(3) 0.2935(2) 0.0307(6) Uani 1 1 d . A 1
O7 O 0.5040(3) 0.4481(2) 0.3524(3) 0.0305(6) Uani 1 1 d . A 1
O8 O 0.1464(3) 0.6655(3) 0.3842(2) 0.0278(6) Uani 1 1 d . A 1
O9 O 0.5868(3) 0.8221(2) 0.5738(2) 0.0252(6) Uani 1 1 d . A 1
O10 O 0.0316(3) 0.6481(3) 0.1021(3) 0.0332(7) Uani 1 1 d . A 1
O11 O 0.2899(3) 0.3793(2) 0.0488(2) 0.0300(6) Uani 1 1 d . A 1
O12 O 0.4090(3) 0.6778(3) -0.0893(2) 0.0324(6) Uani 1 1 d . A 1
C1 C 0.8406(4) 0.8333(3) 0.4123(3) 0.0198(7) Uani 1 1 d . A 1
C2 C 0.7933(4) 0.6177(3) 0.2562(3) 0.0229(7) Uani 1 1 d . A 1
C3 C 0.8214(4) 0.8147(3) 0.1914(3) 0.0210(7) Uani 1 1 d . A 1
C4 C 0.6050(4) 0.9639(3) 0.3762(3) 0.0216(7) Uani 1 1 d . A 1
C5 C 0.5321(4) 0.9108(4) 0.1519(3) 0.0259(8) Uani 1 1 d . A 1
C6 C 0.3123(4) 0.8830(3) 0.2819(3) 0.0230(7) Uani 1 1 d . A 1
C7 C 0.4846(4) 0.5374(3) 0.3447(3) 0.0215(7) Uani 1 1 d . A 1
C8 C 0.2671(4) 0.6698(3) 0.3618(3) 0.0221(7) Uani 1 1 d . A 1
C9 C 0.5401(4) 0.7665(3) 0.4793(3) 0.0218(7) Uani 1 1 d . A 1
C10 C 0.1554(4) 0.6456(3) 0.1137(3) 0.0201(7) Uani 1 1 d . A 1
C11 C 0.3161(4) 0.4794(3) 0.0770(3) 0.0216(7) Uani 1 1 d . A 1
C12 C 0.3840(4) 0.6605(3) -0.0071(3) 0.0249(8) Uani 1 1 d . A 1
C13 C -0.2370(4) 0.2712(4) 0.3177(3) 0.0276(8) Uani 1 1 d . B 1
H13A H -0.3162 0.2377 0.3545 0.041 Uiso 1 1 calc R B 1
H13B H -0.2810 0.2739 0.2446 0.041 Uiso 1 1 calc R B 1
H13C H -0.1889 0.3515 0.3669 0.041 Uiso 1 1 calc R B 1
C14 C -0.1207(4) 0.1948(3) 0.2980(3) 0.0218(7) Uani 1 1 d . B 1
H14A H -0.1713 0.1136 0.2498 0.026 Uiso 1 1 calc R B 1
H14B H -0.0799 0.1906 0.3722 0.026 Uiso 1 1 calc R B 1
C15 C -0.1402(4) 0.1294(3) 0.0426(3) 0.0243(8) Uani 1 1 d . B 1
H15A H -0.1700 0.1412 -0.0296 0.037 Uiso 1 1 calc R B 1
H15B H -0.2301 0.1060 0.0752 0.037 Uiso 1 1 calc R B 1
H15C H -0.0822 0.0671 0.0291 0.037 Uiso 1 1 calc R B 1
C16 C -0.0450(4) 0.2432(3) 0.1245(3) 0.0193(7) Uani 1 1 d . B 1
H16A H -0.1039 0.3058 0.1352 0.023 Uiso 1 1 calc R B 1
H16B H 0.0438 0.2669 0.0894 0.023 Uiso 1 1 calc R B 1
C17 C 0.2510(4) 0.1722(4) 0.1757(3) 0.0265(8) Uani 1 1 d . B 1
H17A H 0.3085 0.1110 0.1734 0.040 Uiso 1 1 calc R B 1
H17B H 0.3133 0.2499 0.2197 0.040 Uiso 1 1 calc R B 1
H17C H 0.2208 0.1707 0.0980 0.040 Uiso 1 1 calc R B 1
C18 C 0.1119(4) 0.1492(3) 0.2316(3) 0.0201(7) Uani 1 1 d . B 1
H18A H 0.1443 0.1483 0.3089 0.024 Uiso 1 1 calc R B 1
H18B H 0.0520 0.0694 0.1875 0.024 Uiso 1 1 calc R B 1
C19 C 0.1533(4) 0.3800(3) 0.4329(3) 0.0256(8) Uani 1 1 d . B 1
H19A H 0.2054 0.4627 0.4699 0.038 Uiso 1 1 calc R B 1
H19B H 0.2238 0.3282 0.4342 0.038 Uiso 1 1 calc R B 1
H19C H 0.0700 0.3610 0.4737 0.038 Uiso 1 1 calc R B 1
C20 C 0.0927(4) 0.3618(3) 0.3106(3) 0.0207(7) Uani 1 1 d . B 1
H20A H 0.0240 0.4164 0.3109 0.025 Uiso 1 1 calc R B 1
H20B H 0.1778 0.3845 0.2716 0.025 Uiso 1 1 calc R B 1
Fe4A Fe 0.2813(11) 0.7435(9) 0.2340(9) 0.020(2) Uiso 0.0516(12) 1 d P A 2
Fe3A Fe 0.5380(11) 0.8187(9) 0.1680(9) 0.021(2) Uiso 0.0516(12) 1 d P A 2
Fe2A Fe 0.6456(11) 0.8471(9) 0.3778(9) 0.020(2) Uiso 0.0516(12) 1 d P A 2
Fe1A Fe 0.5081(12) 0.6418(10) 0.2417(10) 0.024(2) Uiso 0.0516(12) 1 d P A 2

loop_
_atom_site_aniso_label
_atom_site_aniso_U_11
_atom_site_aniso_U_22
_atom_site_aniso_U_33
_atom_site_aniso_U_23
_atom_site_aniso_U_13
_atom_site_aniso_U_12
Fe1 0.0109(2) 0.0170(2) 0.0144(2) 0.00665(19) -0.00003(17) 0.00223(18)
Fe2 0.0135(2) 0.0162(2) 0.0166(2) 0.00726(19) 0.00009(18) 0.00349(18)
Fe3 0.0122(2) 0.0170(2) 0.0133(2) 0.00680(19) 0.00039(17) 0.00212(18)
Fe4 0.0117(2) 0.0187(2) 0.0134(2) 0.00586(19) -0.00069(17) 0.00247(18)
N1 0.0179(13) 0.0214(14) 0.0165(13) 0.0093(12) 0.0040(11) 0.0049(11)
N2 0.0174(13) 0.0183(13) 0.0150(13) 0.0089(11) 0.0000(10) 0.0021(11)
O1 0.0284(14) 0.0293(14) 0.0241(14) 0.0095(11) -0.0062(11) 0.0001(11)
O2 0.0263(14) 0.0245(14) 0.0433(18) 0.0120(13) 0.0022(12) 0.0077(11)
O3 0.0263(13) 0.0270(13) 0.0228(13) 0.0113(11) 0.0071(11) 0.0043(11)
O4 0.0257(13) 0.0273(14) 0.0281(15) 0.0037(12) -0.0043(11) 0.0067(11)
O5 0.0414(19) 0.066(2) 0.053(2) 0.046(2) -0.0056(16) -0.0051(17)
O6 0.0218(13) 0.0342(15) 0.0336(16) 0.0073(13) -0.0009(11) 0.0082(12)
O7 0.0310(15) 0.0270(14) 0.0386(17) 0.0177(13) 0.0034(12) 0.0070(12)
O8 0.0174(12) 0.0402(16) 0.0245(14) 0.0103(12) 0.0021(10) 0.0037(11)
O9 0.0205(12) 0.0301(14) 0.0205(13) 0.0043(11) -0.0026(10) 0.0037(11)
O10 0.0201(13) 0.0438(17) 0.0356(17) 0.0123(14) 0.0004(12) 0.0092(12)
O11 0.0302(15) 0.0257(14) 0.0328(16) 0.0086(12) 0.0028(12) 0.0050(12)
O12 0.0276(14) 0.0520(18) 0.0228(14) 0.0206(13) 0.0019(11) 0.0078(13)
C1 0.0142(15) 0.0211(16) 0.0266(18) 0.0107(14) 0.0026(13) 0.0048(13)
C2 0.0170(16) 0.0252(18) 0.0270(19) 0.0129(15) 0.0001(14) -0.0009(14)
C3 0.0181(16) 0.0215(16) 0.0207(17) 0.0044(14) -0.0009(13) 0.0030(13)
C4 0.0211(17) 0.0210(17) 0.0256(18) 0.0103(14) 0.0024(14) 0.0070(14)
C5 0.0201(17) 0.0306(19) 0.029(2) 0.0174(17) -0.0044(15) 0.0013(15)
C6 0.0226(17) 0.0196(16) 0.0248(18) 0.0063(14) -0.0009(14) 0.0025(14)
C7 0.0143(15) 0.0294(18) 0.0185(17) 0.0070(14) 0.0009(12) 0.0009(14)
C8 0.0208(17) 0.0262(18) 0.0199(17) 0.0113(14) -0.0003(13) 0.0007(14)
C9 0.0186(16) 0.0274(18) 0.0248(18) 0.0146(15) 0.0047(14) 0.0076(14)
C10 0.0202(16) 0.0233(17) 0.0173(16) 0.0069(13) 0.0033(13) 0.0054(14)
C11 0.0140(15) 0.0288(19) 0.0237(18) 0.0124(15) -0.0007(13) 0.0036(14)
C12 0.0167(16) 0.0310(19) 0.0259(19) 0.0090(16) -0.0015(14) 0.0042(14)
C13 0.0236(18) 0.040(2) 0.027(2) 0.0171(17) 0.0086(15) 0.0117(16)
C14 0.0197(16) 0.0266(18) 0.0213(17) 0.0116(14) 0.0037(13) 0.0036(14)
C15 0.0227(17) 0.0245(18) 0.0209(18) 0.0044(14) -0.0019(14) 0.0003(14)
C16 0.0197(16) 0.0236(17) 0.0159(16) 0.0105(13) -0.0015(12) 0.0021(13)
C17 0.0238(18) 0.0290(19) 0.028(2) 0.0095(16) 0.0054(15) 0.0071(15)
C18 0.0218(16) 0.0188(16) 0.0208(17) 0.0074(13) 0.0001(13) 0.0066(13)
C19 0.0278(19) 0.0241(18) 0.0215(18) 0.0060(15) -0.0052(15) 0.0032(15)
C20 0.0224(17) 0.0188(16) 0.0200(17) 0.0066(13) -0.0006(13) 0.0028(13)

loop_
_atom_type_symbol
_atom_type_description
_atom_type_scat_dispersion_real
_atom_type_scat_dispersion_imag
_atom_type_scat_source
C C 0.0033 0.0016 'International Tables Vol C Tables 4.2.6.8 and 6.1.1.4'
H H 0.0000 0.0000 'International Tables Vol C Tables 4.2.6.8 and 6.1.1.4'
N N 0.0061 0.0033 'International Tables Vol C Tables 4.2.6.8 and 6.1.1.4'
O O 0.0106 0.0060 'International Tables Vol C Tables 4.2.6.8 and 6.1.1.4'
Fe Fe 0.3463 0.8444 'International Tables Vol C Tables 4.2.6.8 and 6.1.1.4'

loop_
_geom_angle_atom_site_label_1
_geom_angle_atom_site_label_2
_geom_angle_atom_site_label_3
_geom_angle
N1 Fe1 C3 104.93(15)
N1 Fe1 C2 102.21(15)
C3 Fe1 C2 99.60(17)
N1 Fe1 C1 148.90(15)
C3 Fe1 C1 96.40(16)
C2 Fe1 C1 96.13(16)
N1 Fe1 Fe2 47.45(10)
C3 Fe1 Fe2 93.75(11)
C2 Fe1 Fe2 149.38(12)
C1 Fe1 Fe2 109.69(11)
N1 Fe1 Fe3 46.46(10)
C3 Fe1 Fe3 148.15(11)
C2 Fe1 Fe3 100.42(12)
C1 Fe1 Fe3 105.78(11)
Fe2 Fe1 Fe3 57.555(19)
C4 Fe2 C5 96.80(17)
C4 Fe2 C6 98.42(16)
C5 Fe2 C6 98.37(17)
C4 Fe2 N1 123.96(14)
C5 Fe2 N1 105.14(16)
C6 Fe2 N1 127.34(15)
C4 Fe2 Fe3 102.24(12)
C5 Fe2 Fe3 153.40(14)
C6 Fe2 Fe3 97.02(12)
N1 Fe2 Fe3 48.56(9)
C4 Fe2 Fe1 81.96(11)
C5 Fe2 Fe1 103.47(13)
C6 Fe2 Fe1 157.96(13)
N1 Fe2 Fe1 43.21(9)
Fe3 Fe2 Fe1 61.685(19)
C4 Fe2 Fe4 163.33(12)
C5 Fe2 Fe4 97.20(13)
C6 Fe2 Fe4 88.43(12)
N1 Fe2 Fe4 42.83(9)
Fe3 Fe2 Fe4 61.66(2)
Fe1 Fe2 Fe4 86.02(2)
C9 Fe3 C7 98.79(16)
C9 Fe3 C8 96.55(16)
C7 Fe3 C8 100.68(16)
C9 Fe3 N1 124.84(15)
C7 Fe3 N1 105.61(15)
C8 Fe3 N1 125.28(15)
C9 Fe3 Fe2 94.75(12)
C7 Fe3 Fe2 154.23(12)
C8 Fe3 Fe2 99.42(12)
N1 Fe3 Fe2 49.03(9)
C9 Fe3 Fe1 85.68(12)
C7 Fe3 Fe1 98.42(11)
C8 Fe3 Fe1 160.18(12)
N1 Fe3 Fe1 42.74(9)
Fe2 Fe3 Fe1 60.760(19)
C9 Fe3 Fe4 155.40(12)
C7 Fe3 Fe4 105.12(12)
C8 Fe3 Fe4 84.78(12)
N1 Fe3 Fe4 42.45(9)
Fe2 Fe3 Fe4 60.94(2)
Fe1 Fe3 Fe4 85.19(2)
N1 Fe4 C12 101.76(15)
N1 Fe4 C11 108.20(15)
C12 Fe4 C11 98.31(17)
N1 Fe4 C10 148.50(15)
C12 Fe4 C10 95.94(16)
C11 Fe4 C10 94.58(16)
N1 Fe4 Fe2 47.24(10)
C12 Fe4 Fe2 97.83(13)
C11 Fe4 Fe2 153.16(11)
C10 Fe4 Fe2 104.90(11)
N1 Fe4 Fe3 46.37(10)
C12 Fe4 Fe3 147.43(12)
C11 Fe4 Fe3 98.83(12)
C10 Fe4 Fe3 110.01(11)
Fe2 Fe4 Fe3 57.402(19)
Fe4 N1 Fe1 177.8(2)
Fe4 N1 Fe3 91.18(13)
Fe1 N1 Fe3 90.80(13)
Fe4 N1 Fe2 89.93(13)
Fe1 N1 Fe2 89.34(13)
Fe3 N1 Fe2 82.41(12)
C20 N2 C14 111.6(3)
C20 N2 C18 111.4(3)
C14 N2 C18 105.6(3)
C20 N2 C16 105.9(3)
C14 N2 C16 111.4(3)
C18 N2 C16 111.0(3)
O1 C1 Fe1 177.7(3)
O2 C2 Fe1 177.4(3)
O3 C3 Fe1 176.3(3)
O4 C4 Fe2 176.2(3)
O5 C5 Fe2 179.6(4)
O6 C6 Fe2 176.8(4)
O7 C7 Fe3 177.8(3)
O8 C8 Fe3 175.6(3)
O9 C9 Fe3 176.4(3)
O10 C10 Fe4 177.5(3)
O11 C11 Fe4 177.8(3)
O12 C12 Fe4 177.4(3)
C13 C14 N2 114.8(3)
C15 C16 N2 115.3(3)
C17 C18 N2 115.8(3)
N2 C20 C19 115.8(3)
Fe1A Fe4A Fe3A 58.5(4)
Fe1A Fe3A Fe2A 59.6(4)
Fe1A Fe3A Fe4A 59.9(4)
Fe2A Fe3A Fe4A 82.6(4)
Fe1A Fe2A Fe3A 59.2(4)
Fe3A Fe1A Fe2A 61.2(4)
Fe3A Fe1A Fe4A 61.6(4)
Fe2A Fe1A Fe4A 84.2(4)

loop_
_geom_bond_atom_site_label_1
_geom_bond_atom_site_label_2
_geom_bond_distance
Fe1 N1 1.775(3)
Fe1 C3 1.785(4)
Fe1 C2 1.790(4)
Fe1 C1 1.814(4)
Fe1 Fe2 2.5916(7)
Fe1 Fe3 2.6147(7)
Fe2 C4 1.786(4)
Fe2 C5 1.787(4)
Fe2 C6 1.801(4)
Fe2 N1 1.909(3)
Fe2 Fe3 2.5065(7)
Fe2 Fe4 2.6005(7)
Fe3 C9 1.780(4)
Fe3 C7 1.787(4)
Fe3 C8 1.788(4)
Fe3 N1 1.896(3)
Fe3 Fe4 2.6186(7)
Fe4 N1 1.768(3)
Fe4 C12 1.792(4)
Fe4 C11 1.794(4)
Fe4 C10 1.816(3)
N2 C20 1.511(4)
N2 C14 1.523(4)
N2 C18 1.530(4)
N2 C16 1.531(4)
O1 C1 1.146(4)
O2 C2 1.141(4)
O3 C3 1.146(4)
O4 C4 1.161(4)
O5 C5 1.147(5)
O6 C6 1.150(4)
O7 C7 1.161(4)
O8 C8 1.153(4)
O9 C9 1.166(4)
O10 C10 1.135(4)
O11 C11 1.133(4)
O12 C12 1.139(5)
C13 C14 1.518(5)
C15 C16 1.511(5)
C17 C18 1.519(5)
C19 C20 1.517(5)
Fe4A Fe1A 2.604(15)
Fe4A Fe3A 2.647(14)
Fe3A Fe1A 2.566(16)
Fe3A Fe2A 2.618(15)
Fe2A Fe1A 2.578(15)

loop_
_geom_torsion_atom_site_label_1
_geom_torsion_atom_site_label_2
_geom_torsion_atom_site_label_3
_geom_torsion_atom_site_label_4
_geom_torsion
N1 Fe1 Fe2 C4 166.99(18)
C3 Fe1 Fe2 C4 -86.13(17)
C2 Fe1 Fe2 C4 157.8(3)
C1 Fe1 Fe2 C4 12.04(17)
Fe3 Fe1 Fe2 C4 108.62(12)
N1 Fe1 Fe2 C5 -97.89(19)
C3 Fe1 Fe2 C5 8.99(17)
C2 Fe1 Fe2 C5 -107.0(3)
C1 Fe1 Fe2 C5 107.15(18)
Fe3 Fe1 Fe2 C5 -156.26(13)
N1 Fe1 Fe2 C6 74.4(3)
C3 Fe1 Fe2 C6 -178.7(3)
C2 Fe1 Fe2 C6 65.2(4)
C1 Fe1 Fe2 C6 -80.6(3)
Fe3 Fe1 Fe2 C6 16.0(3)
C3 Fe1 Fe2 N1 106.88(18)
C2 Fe1 Fe2 N1 -9.2(3)
C1 Fe1 Fe2 N1 -154.96(18)
Fe3 Fe1 Fe2 N1 -58.37(13)
N1 Fe1 Fe2 Fe3 58.37(13)
C3 Fe1 Fe2 Fe3 165.25(12)
C2 Fe1 Fe2 Fe3 49.2(2)
C1 Fe1 Fe2 Fe3 -96.59(12)
N1 Fe1 Fe2 Fe4 -1.43(13)
C3 Fe1 Fe2 Fe4 105.45(11)
C2 Fe1 Fe2 Fe4 -10.6(2)
C1 Fe1 Fe2 Fe4 -156.38(12)
Fe3 Fe1 Fe2 Fe4 -59.80(2)
C4 Fe2 Fe3 C9 8.58(16)
C5 Fe2 Fe3 C9 143.3(3)
C6 Fe2 Fe3 C9 -91.66(16)
N1 Fe2 Fe3 C9 133.40(16)
Fe1 Fe2 Fe3 C9 82.35(11)
Fe4 Fe2 Fe3 C9 -176.05(11)
C4 Fe2 Fe3 C7 -113.1(3)
C5 Fe2 Fe3 C7 21.7(4)
C6 Fe2 Fe3 C7 146.7(3)
N1 Fe2 Fe3 C7 11.8(3)
Fe1 Fe2 Fe3 C7 -39.3(3)
Fe4 Fe2 Fe3 C7 62.3(3)
C4 Fe2 Fe3 C8 106.03(17)
C5 Fe2 Fe3 C8 -119.2(3)
C6 Fe2 Fe3 C8 5.80(17)
N1 Fe2 Fe3 C8 -129.15(17)
Fe1 Fe2 Fe3 C8 179.80(12)
Fe4 Fe2 Fe3 C8 -78.59(12)
C4 Fe2 Fe3 N1 -124.82(17)
C5 Fe2 Fe3 N1 9.9(3)
C6 Fe2 Fe3 N1 134.94(17)
Fe1 Fe2 Fe3 N1 -51.05(12)
Fe4 Fe2 Fe3 N1 50.55(12)
C4 Fe2 Fe3 Fe1 -73.77(12)
C5 Fe2 Fe3 Fe1 61.0(3)
C6 Fe2 Fe3 Fe1 -174.01(12)
N1 Fe2 Fe3 Fe1 51.05(12)
Fe4 Fe2 Fe3 Fe1 101.60(2)
C4 Fe2 Fe3 Fe4 -175.37(12)
C5 Fe2 Fe3 Fe4 -40.6(3)
C6 Fe2 Fe3 Fe4 84.39(12)
N1 Fe2 Fe3 Fe4 -50.55(12)
Fe1 Fe2 Fe3 Fe4 -101.60(2)
N1 Fe1 Fe3 C9 -157.81(17)
C3 Fe1 Fe3 C9 -126.7(2)
C2 Fe1 Fe3 C9 105.19(17)
C1 Fe1 Fe3 C9 5.71(16)
Fe2 Fe1 Fe3 C9 -97.90(12)
N1 Fe1 Fe3 C7 103.93(18)
C3 Fe1 Fe3 C7 135.1(2)
C2 Fe1 Fe3 C7 6.93(17)
C1 Fe1 Fe3 C7 -92.56(16)
Fe2 Fe1 Fe3 C7 163.84(12)
N1 Fe1 Fe3 C8 -60.5(4)
C3 Fe1 Fe3 C8 -29.3(4)
C2 Fe1 Fe3 C8 -157.5(4)
C1 Fe1 Fe3 C8 103.0(4)
Fe2 Fe1 Fe3 C8 -0.6(4)
C3 Fe1 Fe3 N1 31.1(3)
C2 Fe1 Fe3 N1 -97.00(18)
C1 Fe1 Fe3 N1 163.52(17)
Fe2 Fe1 Fe3 N1 59.91(13)
N1 Fe1 Fe3 Fe2 -59.91(13)
C3 Fe1 Fe3 Fe2 -28.8(2)
C2 Fe1 Fe3 Fe2 -156.91(13)
C1 Fe1 Fe3 Fe2 103.61(11)
N1 Fe1 Fe3 Fe4 -0.68(13)
C3 Fe1 Fe3 Fe4 30.5(2)
C2 Fe1 Fe3 Fe4 -97.68(12)
C1 Fe1 Fe3 Fe4 162.84(11)
Fe2 Fe1 Fe3 Fe4 59.23(2)
C4 Fe2 Fe4 N1 -42.4(4)
C5 Fe2 Fe4 N1 104.53(18)
C6 Fe2 Fe4 N1 -157.22(18)
Fe3 Fe2 Fe4 N1 -58.38(13)
Fe1 Fe2 Fe4 N1 1.44(13)
C4 Fe2 Fe4 C12 -141.2(4)
C5 Fe2 Fe4 C12 5.73(17)
C6 Fe2 Fe4 C12 103.98(17)
N1 Fe2 Fe4 C12 -98.80(18)
Fe3 Fe2 Fe4 C12 -157.19(12)
Fe1 Fe2 Fe4 C12 -97.37(12)
C4 Fe2 Fe4 C11 -14.7(5)
C5 Fe2 Fe4 C11 132.3(3)
C6 Fe2 Fe4 C11 -129.5(3)
N1 Fe2 Fe4 C11 27.7(3)
Fe3 Fe2 Fe4 C11 -30.7(3)
Fe1 Fe2 Fe4 C11 29.2(3)
C4 Fe2 Fe4 C10 120.4(4)
C5 Fe2 Fe4 C10 -92.59(17)
C6 Fe2 Fe4 C10 5.65(17)
N1 Fe2 Fe4 C10 162.87(18)
Fe3 Fe2 Fe4 C10 104.49(12)
Fe1 Fe2 Fe4 C10 164.31(12)
C4 Fe2 Fe4 Fe3 16.0(4)
C5 Fe2 Fe4 Fe3 162.92(13)
C6 Fe2 Fe4 Fe3 -98.84(12)
N1 Fe2 Fe4 Fe3 58.38(13)
Fe1 Fe2 Fe4 Fe3 59.82(2)
C9 Fe3 Fe4 N1 69.2(3)
C7 Fe3 Fe4 N1 -96.75(18)
C8 Fe3 Fe4 N1 163.57(18)
Fe2 Fe3 Fe4 N1 59.75(13)
Fe1 Fe3 Fe4 N1 0.68(13)
C9 Fe3 Fe4 C12 55.0(4)
C7 Fe3 Fe4 C12 -111.0(3)
C8 Fe3 Fe4 C12 149.3(3)
N1 Fe3 Fe4 C12 -14.2(3)
Fe2 Fe3 Fe4 C12 45.5(2)
Fe1 Fe3 Fe4 C12 -13.5(2)
C9 Fe3 Fe4 C11 176.0(3)
C7 Fe3 Fe4 C11 10.02(16)
C8 Fe3 Fe4 C11 -89.66(17)
N1 Fe3 Fe4 C11 106.77(18)
Fe2 Fe3 Fe4 C11 166.52(12)
Fe1 Fe3 Fe4 C11 107.46(12)
C9 Fe3 Fe4 C10 -85.8(3)
C7 Fe3 Fe4 C10 108.22(17)
C8 Fe3 Fe4 C10 8.54(17)
N1 Fe3 Fe4 C10 -155.03(18)
Fe2 Fe3 Fe4 C10 -95.28(12)
Fe1 Fe3 Fe4 C10 -154.34(12)
C9 Fe3 Fe4 Fe2 9.5(3)
C7 Fe3 Fe4 Fe2 -156.50(12)
C8 Fe3 Fe4 Fe2 103.82(12)
N1 Fe3 Fe4 Fe2 -59.75(13)
Fe1 Fe3 Fe4 Fe2 -59.07(2)
C12 Fe4 N1 Fe1 19(5)
C11 Fe4 N1 Fe1 122(5)
C10 Fe4 N1 Fe1 -104(5)
Fe2 Fe4 N1 Fe1 -71(5)
Fe3 Fe4 N1 Fe1 -153(5)
C12 Fe4 N1 Fe3 172.24(15)
C11 Fe4 N1 Fe3 -84.83(16)
C10 Fe4 N1 Fe3 49.4(3)
Fe2 Fe4 N1 Fe3 82.40(12)
C12 Fe4 N1 Fe2 89.83(16)
C11 Fe4 N1 Fe2 -167.23(14)
C10 Fe4 N1 Fe2 -33.0(3)
Fe3 Fe4 N1 Fe2 -82.40(12)
C3 Fe1 N1 Fe4 -10(5)
C2 Fe1 N1 Fe4 -114(5)
C1 Fe1 N1 Fe4 121(5)
Fe2 Fe1 N1 Fe4 71(5)
Fe3 Fe1 N1 Fe4 153(5)
C3 Fe1 N1 Fe3 -163.60(14)
C2 Fe1 N1 Fe3 92.85(16)
C1 Fe1 N1 Fe3 -31.9(3)
Fe2 Fe1 N1 Fe3 -82.40(12)
C3 Fe1 N1 Fe2 -81.20(15)
C2 Fe1 N1 Fe2 175.24(14)
C1 Fe1 N1 Fe2 50.5(3)
Fe3 Fe1 N1 Fe2 82.40(12)
C9 Fe3 N1 Fe4 -151.69(15)
C7 Fe3 N1 Fe4 95.50(15)
C8 Fe3 N1 Fe4 -20.2(2)
Fe2 Fe3 N1 Fe4 -89.77(12)
Fe1 Fe3 N1 Fe4 -179.00(19)
C9 Fe3 N1 Fe1 27.3(2)
C7 Fe3 N1 Fe1 -85.50(15)
C8 Fe3 N1 Fe1 158.81(15)
Fe2 Fe3 N1 Fe1 89.23(13)
Fe4 Fe3 N1 Fe1 179.00(19)
C9 Fe3 N1 Fe2 -61.91(18)
C7 Fe3 N1 Fe2 -174.73(13)
C8 Fe3 N1 Fe2 69.59(19)
Fe1 Fe3 N1 Fe2 -89.23(13)
Fe4 Fe3 N1 Fe2 89.77(12)
C4 Fe2 N1 Fe4 166.51(15)
C5 Fe2 N1 Fe4 -84.21(16)
C6 Fe2 N1 Fe4 29.1(2)
Fe3 Fe2 N1 Fe4 91.20(13)
Fe1 Fe2 N1 Fe4 -177.9(2)
C4 Fe2 N1 Fe1 -15.6(2)
C5 Fe2 N1 Fe1 93.70(16)
C6 Fe2 N1 Fe1 -152.97(16)
Fe3 Fe2 N1 Fe1 -90.89(13)
Fe4 Fe2 N1 Fe1 177.9(2)
C4 Fe2 N1 Fe3 75.31(18)
C5 Fe2 N1 Fe3 -175.41(13)
C6 Fe2 N1 Fe3 -62.1(2)
Fe1 Fe2 N1 Fe3 90.89(13)
Fe4 Fe2 N1 Fe3 -91.20(13)
N1 Fe1 C1 O1 64(8)
C3 Fe1 C1 O1 -163(8)
C2 Fe1 C1 O1 -62(8)
Fe2 Fe1 C1 O1 101(8)
Fe3 Fe1 C1 O1 40(8)
N1 Fe1 C2 O2 -38(8)
C3 Fe1 C2 O2 -146(8)
C1 Fe1 C2 O2 116(8)
Fe2 Fe1 C2 O2 -32(8)
Fe3 Fe1 C2 O2 9(8)
N1 Fe1 C3 O3 40(5)
C2 Fe1 C3 O3 145(5)
C1 Fe1 C3 O3 -118(5)
Fe2 Fe1 C3 O3 -7(5)
Fe3 Fe1 C3 O3 17(5)
C5 Fe2 C4 O4 46(5)
C6 Fe2 C4 O4 -54(5)
N1 Fe2 C4 O4 159(5)
Fe3 Fe2 C4 O4 -153(5)
Fe1 Fe2 C4 O4 148(5)
Fe4 Fe2 C4 O4 -167(5)
C4 Fe2 C5 O5 -18(52)
C6 Fe2 C5 O5 81(52)
N1 Fe2 C5 O5 -146(52)
Fe3 Fe2 C5 O5 -154(52)
Fe1 Fe2 C5 O5 -102(52)
Fe4 Fe2 C5 O5 171(100)
C4 Fe2 C6 O6 81(6)
C5 Fe2 C6 O6 -17(6)
N1 Fe2 C6 O6 -133(6)
Fe3 Fe2 C6 O6 -175(6)
Fe1 Fe2 C6 O6 171(6)
Fe4 Fe2 C6 O6 -114(6)
C9 Fe3 C7 O7 -5(9)
C8 Fe3 C7 O7 -104(9)
N1 Fe3 C7 O7 125(9)
Fe2 Fe3 C7 O7 115(9)
Fe1 Fe3 C7 O7 81(9)
Fe4 Fe3 C7 O7 169(9)
C9 Fe3 C8 O8 -29(4)
C7 Fe3 C8 O8 71(4)
N1 Fe3 C8 O8 -171(4)
Fe2 Fe3 C8 O8 -125(4)
Fe1 Fe3 C8 O8 -124(4)
Fe4 Fe3 C8 O8 176(4)
C7 Fe3 C9 O9 -72(5)
C8 Fe3 C9 O9 30(5)
N1 Fe3 C9 O9 172(5)
Fe2 Fe3 C9 O9 130(5)
Fe1 Fe3 C9 O9 -170(5)
Fe4 Fe3 C9 O9 122(5)
N1 Fe4 C10 O10 163(8)
C12 Fe4 C10 O10 39(8)
C11 Fe4 C10 O10 -60(8)
Fe2 Fe4 C10 O10 139(8)
Fe3 Fe4 C10 O10 -161(8)
N1 Fe4 C11 O11 109(9)
C12 Fe4 C11 O11 -145(9)
C10 Fe4 C11 O11 -49(9)
Fe2 Fe4 C11 O11 88(9)
Fe3 Fe4 C11 O11 63(9)
N1 Fe4 C12 O12 -20(8)
C11 Fe4 C12 O12 -130(8)
C10 Fe4 C12 O12 134(8)
Fe2 Fe4 C12 O12 28(8)
Fe3 Fe4 C12 O12 -9(8)
C20 N2 C14 C13 58.3(4)
C18 N2 C14 C13 179.5(3)
C16 N2 C14 C13 -59.9(4)
C20 N2 C16 C15 -176.4(3)
C14 N2 C16 C15 -54.8(4)
C18 N2 C16 C15 62.6(4)
C20 N2 C18 C17 -59.5(4)
C14 N2 C18 C17 179.2(3)
C16 N2 C18 C17 58.3(4)
C14 N2 C20 C19 56.4(4)
C18 N2 C20 C19 -61.4(4)
C16 N2 C20 C19 177.8(3)
Fe1A Fe4A Fe3A Fe2A -59.1(4)
Fe4A Fe3A Fe2A Fe1A 59.3(4)
Fe4A Fe3A Fe1A Fe2A -99.6(5)
Fe2A Fe3A Fe1A Fe4A 99.6(5)
Fe3A Fe2A Fe1A Fe4A -60.6(4)
Fe3A Fe4A Fe1A Fe2A 60.2(4)
